data_9012906
loop_
_publ_author_name
'Burns, P. C.'
'Finch, R. J.'
'Hawthorne, F. C.'
'Miller, M. L.'
'Ewing, R. C.'

_publ_section_title
;
 The crystal structure of ianthinite, [U4+2(UO2)4O6(OH)4](H2O)5: a possible
 phase for Pu4+ incorporation during the oxidation of spent nuclear fuel
;
_journal_name_full 'Journal of Nuclear Materials'
_journal_page_first 199
_journal_page_last 206
_journal_paper_doi 10.1016/S0022-3115(97)00212-2
_journal_volume 249
_journal_year 1997
_chemical_compound_source 'Shinkolobwe mine, Shaba, southern Congo'
_chemical_formula_sum 'H22.62 O27 U6'
_chemical_name_mineral Ianthinite
_space_group_IT_number 33
_symmetry_space_group_name_Hall 'P -2n 2a'
_symmetry_space_group_name_H-M 'P 21 c n'
_cell_angle_alpha 90
_cell_angle_beta 90
_cell_angle_gamma 90
_cell_length_a 7.178
_cell_length_b 11.473
_cell_length_c 30.39
_cell_volume 2502.714
_database_code_amcsd 0013139
_exptl_crystal_density_diffrn 4.997
_cod_original_cell_volume 2502.713
_cod_original_formula_sum 'U6 O27 H22.62'
_cod_database_code 9012906

loop_
_space_group_symop_operation_xyz
x,y,z
x,1/2-y,1/2+z
1/2+x,1/2+y,1/2-z
1/2+x,-y,-z

loop_
_atom_site_label
_atom_site_fract_x
_atom_site_fract_y
_atom_site_fract_z
_atom_site_occupancy
_atom_site_U_iso_or_equiv
_atom_site_type_symbol
_atom_site_attached_hydrogens
U1 0.00000 0.05900 0.00570 1.00000 0.04270 U 0
U2 0.01200 -0.24900 -0.01170 1.00000 0.07320 U 0
U3 0.01300 -0.55800 0.00770 1.00000 0.05520 U 0
U4 0.00800 -0.49600 0.23970 1.00000 0.00500 U 0
U5 0.00500 0.81400 0.25670 1.00000 0.00400 U 0
U6 0.01300 0.19290 0.25570 1.00000 0.00110 U 0
O1 0.08300 0.04300 0.06100 1.00000 0.00500 O 0
O2 -0.01600 0.06000 -0.05400 1.00000 0.00500 O 0
O3 0.00000 -0.52200 0.06500 1.00000 0.00500 O 0
O4 0.00800 -0.59300 -0.05000 1.00000 0.00500 O 0
O5 0.01300 0.76400 0.31300 1.00000 0.00500 O 0
O6 0.00200 0.85700 0.20000 1.00000 0.00500 O 0
O7 0.00400 0.21800 0.31400 1.00000 0.00500 O 0
O8 0.00800 0.13300 0.20100 1.00000 0.00500 O 0
O9 -0.16900 -0.11100 -0.00400 1.00000 0.00500 O 0
O10 -0.16600 -0.42000 -0.02000 1.00000 0.00500 O 0
O11 0.18600 -0.36600 0.24000 1.00000 0.00500 O 0
O12 0.83700 -0.35800 0.24100 1.00000 0.00500 O 0
O13 0.82200 -0.63300 0.24400 1.00000 0.00500 O 0
O14 0.20100 -0.63400 0.23800 1.00000 0.00500 O 0
O-Hl 0.19800 -0.12800 -0.04600 1.00000 0.00670 O 0
O-H2 0.00900 0.23400 0.03400 1.00000 0.00670 O 1
O-H3 0.21300 -0.37700 -0.04000 1.00000 0.00670 O 1
O-H4 0.05700 -0.01300 0.28500 1.00000 0.00670 O 1
Wat1 0.02500 -0.26200 -0.09500 1.00000 0.01420 O 2
Wat2 0.01400 -0.51900 0.16300 1.00000 0.01420 O 2
Wat3 -0.00100 -0.52000 0.31700 1.00000 0.01420 O 2
Wat4 0.01300 -0.23600 0.06600 1.00000 0.01420 O 2
Wat5 0.80100 0.91000 0.12600 1.00000 0.01420 O 2
Wat6 0.22600 0.89000 0.14100 1.00000 0.01420 O 2
Wat7 0.73200 0.09000 0.12100 1.00000 0.01420 O 2
Wat8 0.29100 0.12000 0.13400 1.00000 0.01420 O 2
Wat9a 0.67000 0.46900 0.13000 0.33333 0.01000 O 2
Wat9b 0.85800 -0.47000 -0.12800 0.33333 0.01000 O 2
Wat9c 0.00600 -0.59800 0.13000 0.33333 0.01000 O 2

loop_
_cod_changelog_entry_id
_cod_changelog_entry_author
_cod_changelog_entry_date
_cod_changelog_entry_text
1
;cod-tools version 3.8.0
Id: cif_guess_AMCSD_atom_types 9581 2023-05-17 12:35:41Z saulius
;
2023-05-23T09:25:30+03:00
;Derived atom types and hydrogen counts
from atom names that follow the AMCSD naming convention
(Wat == water, O-H == hydroxyl).
;

loop_
_cod_related_entry_id
_cod_related_entry_database
_cod_related_entry_code
1 AMCSD 0013139

_cell_formula_units_Z 4
